data_7237130
loop_
_publ_author_name
'Szimhardt, Norbert'
'Wurzenberger, Maximilian H. H.'
'Klap\"otke, Thomas M.'
'Lechner, Jasmin T.'
'Reichherzer, Hannes'
'Unger, Cornelia C.'
'Stierstorfer, J\"org'

_publ_section_title
;
 Highly functional energetic complexes: stability tuning through
 coordination diversity of isomeric propyl-linked ditetrazoles
;
_journal_issue 15
_journal_name_full 'Journal of Materials Chemistry A'
_journal_page_first 6565
_journal_paper_doi 10.1039/C8TA01412D
_journal_volume 6
_journal_year 2018
_chemical_formula_moiety '	3(C5 H8 Fe0.33 N8), 2(Cl O4)'
_chemical_formula_sum 'C15 H24 Cl2 Fe N24 O8'
_chemical_formula_weight 795.33
_chemical_name_common 'tris(1,1-ditetrazolylpropane) iron(II) perchlorate'
_chemical_name_systematic
;
tris(1,1-ditetrazolylpropane) iron(II) perchlorate
;
_space_group_IT_number 165
_space_group_name_Hall '-P 3 2"c'
_space_group_name_H-M_alt 'P -3 c 1'
_symmetry_cell_setting hexagonal
_symmetry_Int_Tables_number 165
_symmetry_space_group_name_Hall '-P 3 2"c'
_symmetry_space_group_name_H-M 'P -3 c 1'
_atom_sites_solution_hydrogens difmap
_audit_creation_date
;
'Sat Jul 30 14:59:07 2016'
;
_audit_creation_method SHELXL-2013
_audit_update_record
;
2018-01-12 deposited with the CCDC.
2018-03-08 downloaded from the CCDC.
;
_cell_angle_alpha 90
_cell_angle_beta 90
_cell_angle_gamma 120
_cell_formula_units_Z 2
_cell_length_a 10.9450(4)
_cell_length_b 10.9450(4)
_cell_length_c 14.5170(5)
_cell_measurement_reflns_used 3282
_cell_measurement_temperature 123(2)
_cell_measurement_theta_max 31.6820
_cell_measurement_theta_min 4.2920
_cell_volume 1506.05(9)
_computing_cell_refinement
;
CrysAlisPro, Agilent Technologies,
Version 1.171.37.33 (release 27-03-2014 CrysAlis171 .NET)
(compiled Mar 27 2014,17:12:48)
;
_computing_data_collection
;
CrysAlisPro, Agilent Technologies,
Version 1.171.37.33 (release 27-03-2014 CrysAlis171 .NET)
(compiled Mar 27 2014,17:12:48)
;
_computing_data_reduction
;
CrysAlisPro, Agilent Technologies,
Version 1.171.37.33 (release 27-03-2014 CrysAlis171 .NET)
(compiled Mar 27 2014,17:12:48)
;
_computing_structure_refinement 'SHELXL-2013 (Sheldrick, 2013)'
_diffrn_ambient_temperature 123(2)
_diffrn_detector 'CCD plate'
_diffrn_detector_area_resol_mean 15.9809
_diffrn_detector_type Sapphire3
_diffrn_measured_fraction_theta_full 0.993
_diffrn_measured_fraction_theta_max 0.994
_diffrn_measurement_details
;
#__ type_ start__ end____ width___ exp.time_
  1 omega -101.00   -5.00   0.8000   60.0000
omega____ theta____ kappa____ phi______ frames
    -      -28.6994  -77.0000  -90.0000 120

#__ type_ start__ end____ width___ exp.time_
  2 omega  -88.00    0.00   0.8000   60.0000
omega____ theta____ kappa____ phi______ frames
    -      -28.6994  -77.0000  120.0000 110

#__ type_ start__ end____ width___ exp.time_
  3 omega -110.00  -46.80   0.8000   60.0000
omega____ theta____ kappa____ phi______ frames
    -      -28.6994  179.0000  120.0000 79

#__ type_ start__ end____ width___ exp.time_
  4 omega   54.00   87.60   0.8000   60.0000
omega____ theta____ kappa____ phi______ frames
    -       29.7932   57.0000   60.0000 42

#__ type_ start__ end____ width___ exp.time_
  5 omega    3.80   75.00   0.8000   60.0000
omega____ theta____ kappa____ phi______ frames
    -       29.7932  -99.0000   30.0000 89

#__ type_ start__ end____ width___ exp.time_
  6 omega  -16.00  101.60   0.8000   60.0000
omega____ theta____ kappa____ phi______ frames
    -       29.7932    0.0000 -120.0000 147

;
_diffrn_measurement_device 'four-circle diffractometer'
_diffrn_measurement_device_type 'Xcalibur, Sapphire3'
_diffrn_measurement_method '\w scans'
_diffrn_orient_matrix_UB_11 -0.0547872000
_diffrn_orient_matrix_UB_12 -0.0105799000
_diffrn_orient_matrix_UB_13 -0.0308044000
_diffrn_orient_matrix_UB_21 0.0425084000
_diffrn_orient_matrix_UB_22 0.0692943000
_diffrn_orient_matrix_UB_23 -0.0174498000
_diffrn_orient_matrix_UB_31 0.0280492000
_diffrn_orient_matrix_UB_32 -0.0261059000
_diffrn_orient_matrix_UB_33 -0.0336928000
_diffrn_radiation_monochromator graphite
_diffrn_radiation_probe x-ray
_diffrn_radiation_type MoK\a
_diffrn_radiation_wavelength 0.71069
_diffrn_reflns_av_R_equivalents 0.0389
_diffrn_reflns_av_sigmaI/netI 0.0688
_diffrn_reflns_av_unetI/netI 0.0170
_diffrn_reflns_Laue_measured_fraction_full 0.993
_diffrn_reflns_Laue_measured_fraction_max 0.994
_diffrn_reflns_limit_h_max 13
_diffrn_reflns_limit_h_min -13
_diffrn_reflns_limit_k_max 13
_diffrn_reflns_limit_k_min -13
_diffrn_reflns_limit_l_max 17
_diffrn_reflns_limit_l_min -18
_diffrn_reflns_number 11272
_diffrn_reflns_point_group_measured_fraction_full 0.993
_diffrn_reflns_point_group_measured_fraction_max 0.994
_diffrn_reflns_theta_full 25.240
_diffrn_reflns_theta_max 26.346
_diffrn_reflns_theta_min 4.300
_diffrn_source 'Enhance (Mo) X-ray Source'
_exptl_absorpt_coefficient_mu 0.765
_exptl_absorpt_correction_T_max 0.99999
_exptl_absorpt_correction_T_min 0.97762
_exptl_absorpt_correction_type multi-scan
_exptl_absorpt_process_details
;
CrysAlisPro, Agilent Technologies,
Version 1.171.37.33 (release 27-03-2014 CrysAlis171 .NET)
(compiled Mar 27 2014,17:12:48)
Empirical absorption correction using spherical harmonics,
 implemented in SCALE3 ABSPACK scaling algorithm.
;
_exptl_crystal_colour yellow
_exptl_crystal_density_diffrn 1.754
_exptl_crystal_description block
_exptl_crystal_F_000 812
_exptl_crystal_size_max 0.210
_exptl_crystal_size_mid 0.140
_exptl_crystal_size_min 0.110
_refine_diff_density_max 0.561
_refine_diff_density_min -0.390
_refine_diff_density_rms 0.053
_refine_ls_extinction_method none
_refine_ls_goodness_of_fit_ref 1.073
_refine_ls_hydrogen_treatment mixed
_refine_ls_matrix_type full
_refine_ls_number_parameters 101
_refine_ls_number_reflns 1032
_refine_ls_number_restraints 0
_refine_ls_restrained_S_all 1.073
_refine_ls_R_factor_all 0.0380
_refine_ls_R_factor_gt 0.0304
_refine_ls_shift/su_max 0.000
_refine_ls_shift/su_mean 0.000
_refine_ls_structure_factor_coef Fsqd
_refine_ls_weighting_details 'w=1/[\s^2^(Fo^2^)+(0.0401P)^2^+0.8886P] where P=(Fo^2^+2Fc^2^)/3'
_refine_ls_weighting_scheme calc
_refine_ls_wR_factor_gt 0.0764
_refine_ls_wR_factor_ref 0.0802
_reflns_Friedel_coverage 0.000
_reflns_number_gt 873
_reflns_number_total 1032
_reflns_threshold_expression 'I > 2\s(I)'
_cod_data_source_file c8ta01412d2.cif
_cod_data_source_block lx362
_cod_original_cell_volume 1506.05(12)
_cod_database_code 7237130
_shelx_space_group_comment
;
The symmetry employed for this shelxl refinement is uniquely defined
by the following loop, which should always be used as a source of
symmetry information in preference to the above space-group names.
They are only intended as comments.
;
_shelx_estimated_absorpt_t_min 0.856
_shelx_estimated_absorpt_t_max 0.921
_shelxl_version_number 2013-4

loop_
_space_group_symop_operation_xyz
'x, y, z'
'-y, x-y, z'
'-x+y, -x, z'
'y, x, -z+1/2'
'-x, -x+y, -z+1/2'
'x-y, -y, -z+1/2'
'-x, -y, -z'
'y, -x+y, -z'
'x-y, x, -z'
'-y, -x, z-1/2'
'x, x-y, z-1/2'
'-x+y, y, z-1/2'

loop_
_atom_site_label
_atom_site_type_symbol
_atom_site_fract_x
_atom_site_fract_y
_atom_site_fract_z
_atom_site_U_iso_or_equiv
_atom_site_adp_type
_atom_site_occupancy
_atom_site_site_symmetry_order
_atom_site_calc_flag
_atom_site_refinement_flags_posn
_atom_site_refinement_flags_adp
_atom_site_refinement_flags_occupancy
_atom_site_disorder_assembly
_atom_site_disorder_group
Fe Fe 0.0000 0.0000 0.0000 0.01430(18) Uani 1 6 d S T P . .
N1 N 0.16848(15) 0.05145(15) 0.07857(9) 0.0182(3) Uani 1 1 d . . . . .
N2 N 0.23421(17) 0.17243(17) 0.12915(11) 0.0278(4) Uani 1 1 d . . . . .
N3 N 0.34402(17) 0.18141(18) 0.16921(11) 0.0299(4) Uani 1 1 d . . . . .
C2 C 0.4730(2) 0.0509(2) 0.16839(13) 0.0302(5) Uani 1 1 d . . . A 1
H2C H 0.5128 0.0375 0.1105 0.036 Uiso 0.5 1 d R U P A 1
H2D H 0.5461 0.1400 0.1968 0.036 Uiso 0.5 1 d R U P A 1
H2A H 0.5559 0.1235 0.1342 0.036 Uiso 0.5 1 d R U P A 1
H2B H 0.4551 -0.0426 0.1470 0.036 Uiso 0.5 1 d R U P A 1
C3 C 0.5086(4) 0.0649(4) 0.2693(2) 0.0222(7) Uani 0.5 1 d . . P A 1
H31 H 0.6020 0.0780 0.2696 0.027 Uiso 0.5 1 d R U P A 1
H32 H 0.5150 0.1457 0.2946 0.027 Uiso 0.5 1 d R U P A 1
N4 N 0.34981(15) 0.06585(16) 0.14519(10) 0.0216(3) Uani 1 1 d . . . . .
C1 C 0.24266(18) -0.01193(19) 0.09003(12) 0.0207(4) Uani 1 1 d . . . . .
Cl1A Cl 0.3333 0.6667 0.0456(3) 0.0249(6) Uani 0.656(8) 3 d S T P B 1
O2A O 0.2819(8) 0.5289(7) 0.0147(6) 0.077(2) Uani 0.656(8) 1 d . . P B 1
O1A O 0.3333 0.6667 0.1425(4) 0.118(4) Uani 0.656(8) 3 d S T P B 1
Cl1B Cl 0.3333 0.6667 0.0141(5) 0.0228(11) Uani 0.344(8) 3 d S T P B 2
O2B O 0.3109(11) 0.5303(12) 0.0432(6) 0.0308(16) Uani 0.344(8) 1 d . . P B 2
O1B O 0.3333 0.6667 -0.0846(5) 0.035(2) Uani 0.344(8) 3 d S T P B 2
H1 H 0.225(2) -0.098(2) 0.0660(14) 0.029(5) Uiso 1 1 d . . . C 2

loop_
_atom_site_aniso_label
_atom_site_aniso_U_11
_atom_site_aniso_U_22
_atom_site_aniso_U_33
_atom_site_aniso_U_23
_atom_site_aniso_U_13
_atom_site_aniso_U_12
Fe 0.0135(2) 0.0135(2) 0.0159(3) 0.000 0.000 0.00676(11)
N1 0.0161(7) 0.0178(7) 0.0184(7) 0.0014(6) 0.0013(6) 0.0068(6)
N2 0.0250(8) 0.0258(9) 0.0320(9) -0.0080(7) -0.0095(7) 0.0123(7)
N3 0.0240(8) 0.0313(9) 0.0341(9) -0.0069(7) -0.0098(7) 0.0135(7)
C2 0.0196(9) 0.0466(12) 0.0285(10) 0.0040(9) -0.0005(8) 0.0196(9)
C3 0.0164(17) 0.0306(19) 0.0223(18) -0.0022(15) -0.0013(13) 0.0138(15)
N4 0.0173(7) 0.0271(8) 0.0207(7) 0.0038(6) 0.0007(6) 0.0113(6)
C1 0.0187(9) 0.0224(9) 0.0219(9) 0.0009(7) -0.0001(7) 0.0109(7)
Cl1A 0.0249(6) 0.0249(6) 0.0247(15) 0.000 0.000 0.0125(3)
O2A 0.074(4) 0.024(2) 0.125(6) -0.009(3) 0.026(3) 0.019(2)
O1A 0.164(6) 0.164(6) 0.026(3) 0.000 0.000 0.082(3)
Cl1B 0.0216(10) 0.0216(10) 0.025(3) 0.000 0.000 0.0108(5)
O2B 0.029(3) 0.028(3) 0.036(3) 0.014(2) 0.000(2) 0.016(3)
O1B 0.040(3) 0.040(3) 0.023(4) 0.000 0.000 0.0202(16)

loop_
_atom_type_symbol
_atom_type_description
_atom_type_scat_dispersion_real
_atom_type_scat_dispersion_imag
_atom_type_scat_source
C C 0.0033 0.0016 'International Tables Vol C Tables 4.2.6.8 and 6.1.1.4'
Cl Cl 0.1484 0.1585 'International Tables Vol C Tables 4.2.6.8 and 6.1.1.4'
Fe Fe 0.3463 0.8444 'International Tables Vol C Tables 4.2.6.8 and 6.1.1.4'
N N 0.0061 0.0033 'International Tables Vol C Tables 4.2.6.8 and 6.1.1.4'
O O 0.0106 0.0060 'International Tables Vol C Tables 4.2.6.8 and 6.1.1.4'
H H 0.0000 0.0000 'International Tables Vol C Tables 4.2.6.8 and 6.1.1.4'

loop_
_geom_angle_atom_site_label_1
_geom_angle_atom_site_label_2
_geom_angle_atom_site_label_3
_geom_angle
_geom_angle_site_symmetry_1
_geom_angle_site_symmetry_3
N1 Fe N1 90.56(5) 7 8
N1 Fe N1 89.44(5) 7 2
N1 Fe N1 180.00(9) 8 2
N1 Fe N1 90.56(5) 7 9
N1 Fe N1 90.56(5) 8 9
N1 Fe N1 89.44(5) 2 9
N1 Fe N1 89.44(5) 7 3
N1 Fe N1 89.44(5) 8 3
N1 Fe N1 90.56(5) 2 3
N1 Fe N1 180.00(16) 9 3
N1 Fe N1 180.0 7 .
N1 Fe N1 89.44(5) 8 .
N1 Fe N1 90.56(5) 2 .
N1 Fe N1 89.44(5) 9 .
N1 Fe N1 90.56(5) 3 .
C1 N1 N2 106.20(14) . .
C1 N1 Fe 130.57(12) . .
N2 N1 Fe 123.14(11) . .
N3 N2 N1 109.58(15) . .
N2 N3 N4 106.92(14) . .
C3 C2 N4 114.93(19) 6 .
N4 C2 C3 114.49(19) . .
C3 C2 H2C 108.7 6 .
N4 C2 H2C 108.5 . .
C3 C2 H2C 137.0 . .
C3 C2 H2D 108.5 6 .
N4 C2 H2D 108.5 . .
H2C C2 H2D 107.5 . .
C3 C2 H2A 136.6 6 .
N4 C2 H2A 108.5 . .
C3 C2 H2A 108.7 . .
H2C C2 H2A 53.1 . .
H2D C2 H2A 56.9 . .
C3 C2 H2B 56.8 6 .
N4 C2 H2B 108.8 . .
C3 C2 H2B 108.6 . .
H2C C2 H2B 57.1 . .
H2D C2 H2B 142.5 . .
H2A C2 H2B 107.6 . .
C2 C3 C2 119.6(3) 6 .
C2 C3 H2D 159.5 6 .
C2 C3 H31 107.8 6 .
C2 C3 H31 102.9 . .
H2D C3 H31 86.1 . .
C2 C3 H32 106.9 6 .
C2 C3 H32 112.2 . .
H2D C3 H32 82.3 . .
H31 C3 H32 106.8 . .
C1 N4 N3 108.64(14) . .
C1 N4 C2 129.27(16) . .
N3 N4 C2 121.40(16) . .
N1 C1 N4 108.67(16) . .
N1 C1 H1 128.0(13) . .
N4 C1 H1 123.3(13) . .
O2A Cl1A O2A 110.2(4) 3_565 .
O2A Cl1A O2A 110.2(4) 3_565 2_665
O2A Cl1A O2A 110.2(4) . 2_665
O2A Cl1A O1A 108.8(4) 3_565 .
O2A Cl1A O1A 108.8(4) . .
O2A Cl1A O1A 108.8(4) 2_665 .
O1B Cl1B O2B 106.9(5) . .
O1B Cl1B O2B 106.9(5) . 3_565
O2B Cl1B O2B 111.9(4) . 3_565
O1B Cl1B O2B 106.9(5) . 2_665
O2B Cl1B O2B 111.9(4) . 2_665
O2B Cl1B O2B 111.9(4) 3_565 2_665

loop_
_geom_bond_atom_site_label_1
_geom_bond_atom_site_label_2
_geom_bond_distance
_geom_bond_site_symmetry_2
Fe N1 1.9950(14) 7
Fe N1 1.9950(14) 8
Fe N1 1.9950(14) 2
Fe N1 1.9950(14) 9
Fe N1 1.9950(14) 3
Fe N1 1.9950(14) .
N1 C1 1.316(2) .
N1 N2 1.363(2) .
N2 N3 1.294(2) .
N3 N4 1.344(2) .
C2 C3 1.456(4) 6
C2 N4 1.477(2) .
C2 C3 1.503(4) .
C2 H2C 0.9900 .
C2 H2D 0.9900 .
C2 H2A 0.9900 .
C2 H2B 0.9900 .
C3 C2 1.456(4) 6
C3 H2D 1.2705 .
C3 H31 0.9596 .
C3 H32 0.9271 .
N4 C1 1.320(2) .
C1 H1 0.93(2) .
Cl1A O2A 1.394(7) 3_565
Cl1A O2A 1.394(7) .
Cl1A O2A 1.394(7) 2_665
Cl1A O1A 1.407(6) .
Cl1B O1B 1.434(10) .
Cl1B O2B 1.448(10) .
Cl1B O2B 1.448(10) 3_565
Cl1B O2B 1.448(10) 2_665

loop_
_geom_torsion_atom_site_label_1
_geom_torsion_atom_site_label_2
_geom_torsion_atom_site_label_3
_geom_torsion_atom_site_label_4
_geom_torsion
_geom_torsion_site_symmetry_1
_geom_torsion_site_symmetry_4
C1 N1 N2 N3 0.19(19) . .
Fe N1 N2 N3 -176.67(12) . .
N1 N2 N3 N4 -0.29(19) . .
C3 C2 C3 C2 -28.6(3) 6 6
N4 C2 C3 C2 75.5(3) . 6
N2 N3 N4 C1 0.27(19) . .
N2 N3 N4 C2 171.51(15) . .
C3 C2 N4 C1 -74.3(3) 6 .
C3 C2 N4 C1 -134.7(2) . .
C3 C2 N4 N3 116.4(2) 6 .
C3 C2 N4 N3 56.1(3) . .
N2 N1 C1 N4 -0.02(19) . .
Fe N1 C1 N4 176.52(11) . .
N3 N4 C1 N1 -0.16(19) . .
C2 N4 C1 N1 -170.49(16) . .
